data_2231539
loop_
_publ_author_name
'Shalini, S.'
'Girija, C. R.'
'Jotani, Mukesh M.'
'Rajashekhar, B.'
'Rao, Nageswar'
'Tiekink, Edward R. T.'

_publ_section_title
;
 (1<i>E</i>,4<i>E</i>)-1,5-Bis(thiophen-3-yl)penta-1,4-dien-3-one
;
_journal_coeditor_code HG5079
_journal_issue 9
_journal_name_full 'Acta Crystallographica Section E'
_journal_page_first o2354
_journal_paper_doi 10.1107/S160053681103248X
_journal_volume 67
_journal_year 2011
_chemical_formula_iupac 'C13 H10 O S2'
_chemical_formula_moiety 'C13 H10 O S2'
_chemical_formula_sum 'C13 H10 O S2'
_chemical_formula_weight 246.33
_chemical_name_systematic
;
(1<i>E</i>,4<i>E</i>)-1,5-Bis(thiophen-3-yl)penta-1,4-dien-3-one
;
_space_group_IT_number 61
_symmetry_cell_setting orthorhombic
_symmetry_space_group_name_Hall '-P 2ac 2ab'
_symmetry_space_group_name_H-M 'P b c a'
_atom_sites_solution_hydrogens geom
_atom_sites_solution_primary direct
_atom_sites_solution_secondary difmap
_audit_creation_method SHELXL-97
_cell_angle_alpha 90.00
_cell_angle_beta 90.00
_cell_angle_gamma 90.00
_cell_formula_units_Z 8
_cell_length_a 11.8908(3)
_cell_length_b 7.18070(10)
_cell_length_c 28.3004(6)
_cell_measurement_reflns_used 50
_cell_measurement_temperature 293(2)
_cell_measurement_theta_max 30.0
_cell_measurement_theta_min 5.0
_cell_volume 2416.41(9)
_computing_cell_refinement 'APEX2 and SAINT (Bruker, 2004)'
_computing_data_collection 'APEX2 (Bruker, 2004)'
_computing_data_reduction 'SAINT and XPREP (Bruker, 2004)'
_computing_molecular_graphics
;
ORTEP-3 (Farrugia, 1997) and DIAMOND (Brandenburg, 2006)
;
_computing_publication_material 'publCIF (Westrip, 2010)'
_computing_structure_refinement 'SHELXL97 (Sheldrick, 2008)'
_computing_structure_solution 'SHELXS97 (Sheldrick, 2008)'
_diffrn_ambient_temperature 293(2)
_diffrn_measured_fraction_theta_full 0.997
_diffrn_measured_fraction_theta_max 0.997
_diffrn_measurement_device_type 'Bruker SMART APEX CCD'
_diffrn_measurement_method '\w and \f'
_diffrn_radiation_monochromator graphite
_diffrn_radiation_source 'fine-focus sealed tube'
_diffrn_radiation_type MoK\a
_diffrn_radiation_wavelength 0.71073
_diffrn_reflns_av_R_equivalents 0.0331
_diffrn_reflns_av_sigmaI/netI 0.0145
_diffrn_reflns_limit_h_max 15
_diffrn_reflns_limit_h_min -15
_diffrn_reflns_limit_k_max 9
_diffrn_reflns_limit_k_min -8
_diffrn_reflns_limit_l_max 36
_diffrn_reflns_limit_l_min -36
_diffrn_reflns_number 39245
_diffrn_reflns_theta_full 27.49
_diffrn_reflns_theta_max 27.49
_diffrn_reflns_theta_min 1.44
_diffrn_standards_decay_% 0
_diffrn_standards_number 0
_exptl_absorpt_coefficient_mu 0.415
_exptl_absorpt_correction_type none
_exptl_crystal_colour colorless
_exptl_crystal_density_diffrn 1.354
_exptl_crystal_density_method 'not measured'
_exptl_crystal_description needle
_exptl_crystal_F_000 1024
_exptl_crystal_size_max 0.40
_exptl_crystal_size_mid 0.20
_exptl_crystal_size_min 0.10
_refine_diff_density_max 0.334
_refine_diff_density_min -0.318
_refine_ls_extinction_method none
_refine_ls_goodness_of_fit_ref 1.087
_refine_ls_hydrogen_treatment constr
_refine_ls_matrix_type full
_refine_ls_number_parameters 145
_refine_ls_number_reflns 2760
_refine_ls_number_restraints 0
_refine_ls_restrained_S_all 1.087
_refine_ls_R_factor_all 0.0544
_refine_ls_R_factor_gt 0.0399
_refine_ls_shift/su_max 0.002
_refine_ls_shift/su_mean 0.000
_refine_ls_structure_factor_coef Fsqd
_refine_ls_weighting_details 'calc w=1/[\s^2^(Fo^2^)+(0.0528P)^2^+0.9807P] where P=(Fo^2^+2Fc^2^)/3'
_refine_ls_weighting_scheme calc
_refine_ls_wR_factor_gt 0.1044
_refine_ls_wR_factor_ref 0.1212
_reflns_number_gt 2187
_reflns_number_total 2760
_reflns_threshold_expression I>2\s(I)
_cod_data_source_file hg5079.cif
_cod_data_source_block I
_cod_original_sg_symbol_Hall '-P 2ac 2ab '
_cod_original_sg_symbol_H-M 'P b c a '
_cod_database_code 2231539
_cod_database_fobs_code 2231539

loop_
_symmetry_equiv_pos_as_xyz
'x, y, z'
'-x+1/2, -y, z+1/2'
'x+1/2, -y+1/2, -z'
'-x, y+1/2, -z+1/2'
'-x, -y, -z'
'x-1/2, y, -z-1/2'
'-x-1/2, y-1/2, z'
'x, -y-1/2, z-1/2'

loop_
_atom_site_type_symbol
_atom_site_label
_atom_site_fract_x
_atom_site_fract_y
_atom_site_fract_z
_atom_site_U_iso_or_equiv
_atom_site_adp_type
_atom_site_calc_flag
_atom_site_refinement_flags
_atom_site_occupancy
_atom_site_symmetry_multiplicity
S S1 0.38360(5) 0.12409(9) 0.833684(17) 0.0655(2) Uani d . 1 1
S S2 0.38292(5) -0.15855(9) 0.398067(18) 0.0658(2) Uani d . 1 1
O O1 0.17784(11) 0.0181(2) 0.61498(4) 0.0581(4) Uani d . 1 1
C C3 0.35238(14) 0.0577(2) 0.74599(6) 0.0422(4) Uani d . 1 1
C C5 0.29957(15) 0.0511(2) 0.69974(6) 0.0441(4) Uani d . 1 1
H H5 0.2294 0.1072 0.6971 0.053 Uiso calc R 1 1
C C8 0.33643(16) -0.0925(3) 0.57374(6) 0.0476(4) Uani d . 1 1
H H8 0.4061 -0.1500 0.5770 0.057 Uiso calc R 1 1
C C2 0.45551(15) -0.0286(3) 0.75867(6) 0.0516(4) Uani d . 1 1
H H2 0.5002 -0.0944 0.7375 0.062 Uiso calc R 1 1
C C10 0.34646(15) -0.1238(2) 0.48658(6) 0.0462(4) Uani d . 1 1
C C6 0.34072(15) -0.0264(3) 0.66085(6) 0.0467(4) Uani d . 1 1
H H6 0.4121 -0.0794 0.6617 0.056 Uiso calc R 1 1
C C11 0.30593(18) -0.0723(3) 0.44352(7) 0.0569(5) Uani d . 1 1
H H11 0.2427 0.0024 0.4395 0.068 Uiso calc R 1 1
C C9 0.29452(16) -0.0692(3) 0.53080(6) 0.0472(4) Uani d . 1 1
H H9 0.2246 -0.0118 0.5288 0.057 Uiso calc R 1 1
C C4 0.30471(17) 0.1448(3) 0.78394(6) 0.0518(4) Uani d . 1 1
H H4 0.2366 0.2084 0.7827 0.062 Uiso calc R 1 1
C C7 0.27673(15) -0.0308(2) 0.61635(6) 0.0447(4) Uani d . 1 1
C C1 0.48190(17) -0.0050(3) 0.80489(7) 0.0616(5) Uani d . 1 1
H H1 0.5460 -0.0536 0.8191 0.074 Uiso calc R 1 1
C C13 0.44370(16) -0.2385(3) 0.48152(7) 0.0550(5) Uani d . 1 1
H H13 0.4836 -0.2873 0.5069 0.066 Uiso calc R 1 1
C C12 0.47191(17) -0.2690(3) 0.43574(8) 0.0616(5) Uani d . 1 1
H H12 0.5326 -0.3415 0.4261 0.074 Uiso calc R 1 1

loop_
_atom_site_aniso_label
_atom_site_aniso_U_11
_atom_site_aniso_U_22
_atom_site_aniso_U_33
_atom_site_aniso_U_12
_atom_site_aniso_U_13
_atom_site_aniso_U_23
S1 0.0834(4) 0.0759(4) 0.0373(3) -0.0050(3) -0.0023(2) 0.0014(2)
S2 0.0802(4) 0.0740(4) 0.0433(3) 0.0006(3) 0.0076(2) -0.0057(2)
O1 0.0456(7) 0.0847(10) 0.0442(7) 0.0005(7) -0.0025(5) -0.0016(7)
C3 0.0453(9) 0.0400(8) 0.0411(8) -0.0032(7) -0.0018(7) 0.0029(7)
C5 0.0441(9) 0.0442(9) 0.0440(9) -0.0013(7) -0.0045(7) 0.0027(7)
C8 0.0482(10) 0.0500(9) 0.0447(9) -0.0014(8) -0.0005(8) -0.0020(8)
C2 0.0456(10) 0.0615(11) 0.0476(10) 0.0033(8) -0.0019(8) 0.0032(8)
C10 0.0496(10) 0.0457(9) 0.0432(9) -0.0017(8) -0.0014(7) -0.0031(7)
C6 0.0463(9) 0.0509(10) 0.0428(9) -0.0003(8) -0.0030(7) 0.0022(7)
C11 0.0659(12) 0.0604(11) 0.0445(10) 0.0106(10) -0.0001(9) -0.0047(8)
C9 0.0485(9) 0.0485(9) 0.0447(9) 0.0013(8) 0.0004(7) -0.0025(7)
C4 0.0583(11) 0.0530(10) 0.0441(9) 0.0040(9) -0.0001(8) 0.0026(8)
C7 0.0455(10) 0.0478(9) 0.0408(9) -0.0068(8) -0.0012(7) 0.0023(7)
C1 0.0542(11) 0.0799(14) 0.0507(11) -0.0015(10) -0.0095(9) 0.0139(10)
C13 0.0482(10) 0.0634(12) 0.0535(11) 0.0015(9) -0.0024(8) -0.0028(9)
C12 0.0508(11) 0.0693(13) 0.0648(12) 0.0012(10) 0.0094(9) -0.0111(10)

loop_
_atom_type_symbol
_atom_type_description
_atom_type_scat_dispersion_real
_atom_type_scat_dispersion_imag
_atom_type_scat_source
C C 0.0033 0.0016 'International Tables Vol C Tables 4.2.6.8 and 6.1.1.4'
H H 0.0000 0.0000 'International Tables Vol C Tables 4.2.6.8 and 6.1.1.4'
O O 0.0106 0.0060 'International Tables Vol C Tables 4.2.6.8 and 6.1.1.4'
S S 0.1246 0.1234 'International Tables Vol C Tables 4.2.6.8 and 6.1.1.4'

loop_
_geom_angle_atom_site_label_1
_geom_angle_atom_site_label_2
_geom_angle_atom_site_label_3
_geom_angle
C4 S1 C1 91.73(9)
C11 S2 C12 91.76(10)
C4 C3 C2 111.06(16)
C4 C3 C5 122.97(16)
C2 C3 C5 125.93(16)
C6 C5 C3 127.01(17)
C6 C5 H5 116.5
C3 C5 H5 116.5
C9 C8 C7 122.26(17)
C9 C8 H8 118.9
C7 C8 H8 118.9
C1 C2 C3 112.91(18)
C1 C2 H2 123.5
C3 C2 H2 123.5
C11 C10 C13 110.73(17)
C11 C10 C9 123.24(17)
C13 C10 C9 126.03(17)
C5 C6 C7 121.90(17)
C5 C6 H6 119.1
C7 C6 H6 119.1
C10 C11 S2 112.85(15)
C10 C11 H11 123.6
S2 C11 H11 123.6
C8 C9 C10 126.70(17)
C8 C9 H9 116.7
C10 C9 H9 116.7
C3 C4 S1 112.49(15)
C3 C4 H4 123.8
S1 C4 H4 123.8
O1 C7 C8 121.58(16)
O1 C7 C6 121.05(16)
C8 C7 C6 117.36(16)
C2 C1 S1 111.80(15)
C2 C1 H1 124.1
S1 C1 H1 124.1
C12 C13 C10 112.92(18)
C12 C13 H13 123.5
C10 C13 H13 123.5
C13 C12 S2 111.74(16)
C13 C12 H12 124.1
S2 C12 H12 124.1

loop_
_geom_bond_atom_site_label_1
_geom_bond_atom_site_label_2
_geom_bond_distance
S1 C4 1.6982(19)
S1 C1 1.700(2)
S2 C11 1.6960(19)
S2 C12 1.699(2)
O1 C7 1.228(2)
C3 C4 1.366(2)
C3 C2 1.420(2)
C3 C5 1.452(2)
C5 C6 1.327(2)
C5 H5 0.9300
C8 C9 1.324(2)
C8 C7 1.468(2)
C8 H8 0.9300
C2 C1 1.356(3)
C2 H2 0.9300
C10 C11 1.362(3)
C10 C13 1.427(3)
C10 C9 1.450(2)
C6 C7 1.472(2)
C6 H6 0.9300
C11 H11 0.9300
C9 H9 0.9300
C4 H4 0.9300
C1 H1 0.9300
C13 C12 1.356(3)
C13 H13 0.9300
C12 H12 0.9300

loop_
_geom_hbond_atom_site_label_D
_geom_hbond_atom_site_label_H
_geom_hbond_atom_site_label_A
_geom_hbond_site_symmetry_A
_geom_hbond_distance_DH
_geom_hbond_distance_HA
_geom_hbond_distance_DA
_geom_hbond_angle_DHA
C1 H1 O1 6_657 0.93 2.49 3.256(2) 140
C12 H12 O1 3_546 0.93 2.44 3.355(2) 169
C2 H2 Cg1 4_646 0.93 2.86 3.671(2) 147
C4 H4 Cg1 7_555 0.93 2.97 3.809(2) 151
C11 H11 Cg2 7_555 0.93 2.83 3.702(2) 156

loop_
_geom_torsion_atom_site_label_1
_geom_torsion_atom_site_label_2
_geom_torsion_atom_site_label_3
_geom_torsion_atom_site_label_4
_geom_torsion
C4 C3 C5 C6 178.38(18)
C2 C3 C5 C6 -4.2(3)
C4 C3 C2 C1 0.2(2)
C5 C3 C2 C1 -177.47(18)
C3 C5 C6 C7 177.39(16)
C13 C10 C11 S2 -0.2(2)
C9 C10 C11 S2 -179.36(15)
C12 S2 C11 C10 0.47(17)
C7 C8 C9 C10 179.69(17)
C11 C10 C9 C8 -170.5(2)
C13 C10 C9 C8 10.5(3)
C2 C3 C4 S1 0.5(2)
C5 C3 C4 S1 178.21(13)
C1 S1 C4 C3 -0.77(16)
C9 C8 C7 O1 11.8(3)
C9 C8 C7 C6 -167.02(17)
C5 C6 C7 O1 -8.4(3)
C5 C6 C7 C8 170.49(17)
C3 C2 C1 S1 -0.7(2)
C4 S1 C1 C2 0.87(17)
C11 C10 C13 C12 -0.2(3)
C9 C10 C13 C12 178.87(18)
C10 C13 C12 S2 0.6(2)
C11 S2 C12 C13 -0.61(18)

loop_
_cod_related_entry_id
_cod_related_entry_database
_cod_related_entry_code
1 ChemSpider 8190391
